data_1536853
loop_
_publ_author_name
'Komm, T.'
'Schleid, T.'

_publ_section_title
;
 The first rubidium rare-earth(III) thiophosphates: Rb3 M3 [P S4] (M = Pr,
 Er)
;
_journal_name_full 'Journal of Solid State Chemistry'
_journal_page_first 454
_journal_page_last 463
_journal_volume 178
_journal_year 2005
_chemical_formula_sum 'P4 Pr3 Rb3 S16'
_chemical_name_systematic 'Rb3 Pr3 (P S4)4'
_space_group_IT_number 2
_symmetry_space_group_name_Hall '-P 1'
_symmetry_space_group_name_H-M 'P -1'
_cell_angle_alpha 84.329
_cell_angle_beta 88.008
_cell_angle_gamma 80.704
_cell_formula_units_Z 2
_cell_length_a 9.2679
_cell_length_b 10.5083
_cell_length_c 14.5328
_cell_volume 1389.669
_citation_journal_id_ASTM JSSCBI
_cod_data_source_file Komm_JSSCBI_2005_1572.cif
_cod_data_source_block P4Pr3Rb3S16
_cod_database_code 1536853

loop_
_symmetry_equiv_pos_as_xyz
x,y,z
-x,-y,-z

loop_
_atom_site_label
_atom_site_type_symbol
_atom_site_fract_x
_atom_site_fract_y
_atom_site_fract_z
_atom_site_occupancy
_atom_site_U_iso_or_equiv
S6 S-2 0.2115 0.3735 0.17124 1 0.0
P3 P+5 0.9925 0.4315 0.18188 1 0.0
S13 S-2 0.2505 0.7396 0.11647 1 0.0
S14 S-2 0.4381 0.1249 0.87531 1 0.0
S3 S-2 0.32 0.2482 0.40146 1 0.0
S4 S-2 0.4416 0.0853 0.60429 1 0.0
S9 S-2 0.2257 0.918 0.29806 1 0.0
S16 S-2 0.4954 0.3173 0.03899 1 0.0
S5 S-2 0.9243 0.4681 0.31093 1 0.0
Rb3 Rb+1 0.20763 0.08022 0.07863 1 0.0
Pr1 Pr+3 0.24461 0.2795 0.73575 1 0.0
S12 S-2 0.9471 0.1026 0.38077 1 0.0
Pr3 Pr+3 0.25318 0.53125 0.0027 1 0.0
S8 S-2 0.0562 0.3973 0.90488 1 0.0
Pr2 Pr+3 0.23369 0.01481 0.47497 1 0.0
S11 S-2 0.0531 0.2129 0.59471 1 0.0
Rb1 Rb+1 0.26533 0.57645 0.35268 1 0.0
S1 S-2 0.3745 0.4074 0.57986 1 0.0
S15 S-2 0.4241 0.44 0.82669 1 0.0
P4 P+5 0.0056 0.9352 0.31642 1 0.0
S7 S-2 0.8934 0.2921 0.13462 1 0.0
Rb2 Rb+1 0.61251 0.19918 0.25296 1 0.0
P2 P+5 0.4492 0.2506 0.51277 1 0.0
S10 S-2 0.1079 0.0575 0.80323 1 0.0
S2 S-2 0.6571 0.2499 0.4682 1 0.0
P1 P+5 0.4698 0.7204 0.09714 1 0.0
